data_7030458
loop_
_publ_author_name
'Kreye, Markus'
'Daniliuc, Constantin G.'
'Freytag, Matthias'
'Jones, Peter G.'
'Walter, Marc D.'

_publ_section_title
;
 Coordination chemistry of sterically encumbered pyrrolyl ligands to
 chromium(ii): mono(pyrrolyl)chromium and diazachromocene formation.
;
_journal_issue 24
_journal_name_full 'Dalton transactions (Cambridge, England : 2003)'
_journal_page_first 9052
_journal_page_last 9060
_journal_paper_doi 10.1039/c4dt00533c
_journal_volume 43
_journal_year 2014
_chemical_formula_sum 'C34 H58 Cl2 Cr2'
_chemical_formula_weight 641.70
_space_group_IT_number 2
_symmetry_cell_setting triclinic
_symmetry_space_group_name_Hall '-P 1'
_symmetry_space_group_name_H-M 'P -1'
_atom_sites_solution_hydrogens geom
_atom_sites_solution_primary direct
_atom_sites_solution_secondary difmap
_audit_creation_method SHELXL-97
_cell_angle_alpha 89.431(4)
_cell_angle_beta 88.919(4)
_cell_angle_gamma 89.248(4)
_cell_formula_units_Z 2
_cell_length_a 10.2638(4)
_cell_length_b 12.3091(6)
_cell_length_c 13.8743(6)
_cell_measurement_reflns_used 13357
_cell_measurement_temperature 100(2)
_cell_measurement_theta_max 29.2819
_cell_measurement_theta_min 2.1971
_cell_volume 1752.31(13)
_computing_cell_refinement
; 
CrysAlisPro, Oxford Diffraction Ltd., 
Version 1.171.33.55 (release 05-01-2010 CrysAlis171 .NET) 
(compiled Jan  5 2010,16:28:46)  
;
_computing_data_collection
; 
CrysAlisPro, Oxford Diffraction Ltd., 
Version 1.171.33.55 (release 05-01-2010 CrysAlis171 .NET) 
(compiled Jan  5 2010,16:28:46)  
;
_computing_data_reduction
; 
CrysAlisPro, Oxford Diffraction Ltd., 
Version 1.171.33.55 (release 05-01-2010 CrysAlis171 .NET) 
(compiled Jan  5 2010,16:28:46) 
;
_computing_molecular_graphics 'BRUKER XP'
_computing_publication_material SHELXL-97
_computing_structure_refinement 'SHELXL-97 (Sheldrick, 1997)'
_computing_structure_solution 'SHELXS-97 (Sheldrick, 1990)'
_diffrn_ambient_temperature 100(2)
_diffrn_detector_area_resol_mean 16.1419
_diffrn_measured_fraction_theta_full 0.995
_diffrn_measured_fraction_theta_max 0.995
_diffrn_measurement_device_type 'Oxford Diffraction Xcalibur, Eos'
_diffrn_measurement_method '\w scans'
_diffrn_radiation_monochromator graphite
_diffrn_radiation_source 'Enhance (Mo) X-ray Source'
_diffrn_radiation_type 'Mo K\a'
_diffrn_radiation_wavelength 0.71073
_diffrn_reflns_av_R_equivalents 0.0554
_diffrn_reflns_av_sigmaI/netI 0.0744
_diffrn_reflns_limit_h_max 13
_diffrn_reflns_limit_h_min -13
_diffrn_reflns_limit_k_max 15
_diffrn_reflns_limit_k_min -15
_diffrn_reflns_limit_l_max 17
_diffrn_reflns_limit_l_min -17
_diffrn_reflns_number 49059
_diffrn_reflns_theta_full 27.10
_diffrn_reflns_theta_max 27.10
_diffrn_reflns_theta_min 2.22
_exptl_absorpt_coefficient_mu 0.792
_exptl_absorpt_correction_T_max 0.9466
_exptl_absorpt_correction_T_min 0.8904
_exptl_absorpt_correction_type multi-scan
_exptl_absorpt_process_details
; 
CrysAlisPro, Oxford Diffraction Ltd., 
Version 1.171.33.55 (release 05-01-2010 CrysAlis171 .NET) 
(compiled Jan  5 2010,16:28:46)  
;
_exptl_crystal_colour blue
_exptl_crystal_density_diffrn 1.216
_exptl_crystal_density_method 'not measured'
_exptl_crystal_description prism
_exptl_crystal_F_000 688
_exptl_crystal_size_max 0.15
_exptl_crystal_size_mid 0.15
_exptl_crystal_size_min 0.07
_refine_diff_density_max 0.334
_refine_diff_density_min -0.296
_refine_diff_density_rms 0.051
_refine_ls_extinction_method none
_refine_ls_goodness_of_fit_ref 0.838
_refine_ls_hydrogen_treatment constr
_refine_ls_matrix_type full
_refine_ls_number_parameters 361
_refine_ls_number_reflns 7693
_refine_ls_number_restraints 0
_refine_ls_restrained_S_all 0.838
_refine_ls_R_factor_all 0.0569
_refine_ls_R_factor_gt 0.0302
_refine_ls_shift/su_max 0.001
_refine_ls_shift/su_mean 0.000
_refine_ls_structure_factor_coef Fsqd
_refine_ls_weighting_details 'calc w=1/[\s^2^(Fo^2^)+(0.0270P)^2^+0.0000P] where P=(Fo^2^+2Fc^2^)/3'
_refine_ls_weighting_scheme calc
_refine_ls_wR_factor_gt 0.0601
_refine_ls_wR_factor_ref 0.0625
_reflns_number_gt 4941
_reflns_number_total 7693
_reflns_threshold_expression >2sigma(I)
_cod_data_source_file c4dt00533c2.cif
_cod_data_source_block mwal06
_cod_depositor_comments
;Adding full bibliography for 7030454--7030458.cif.

The following automatic conversions were performed:

data name '_iucr_refine_instruction_details' was replaced with
'_iucr_refine_instructions_details' as specified in the replacement
file 'data/replacement-values/replacement_tags.lst'.

Automatic conversion script
Id: cif_correct_tags 9268 2022-04-12 08:56:07Z antanas 
;
_cod_database_code 7030458

loop_
_symmetry_equiv_pos_as_xyz
'x, y, z'
'-x, -y, -z'

loop_
_atom_site_label
_atom_site_type_symbol
_atom_site_fract_x
_atom_site_fract_y
_atom_site_fract_z
_atom_site_U_iso_or_equiv
_atom_site_adp_type
_atom_site_occupancy
_atom_site_symmetry_multiplicity
_atom_site_calc_flag
_atom_site_refinement_flags
Cr1 Cr 0.35639(3) 0.27005(2) 0.24627(2) 0.01514(8) Uani 1 1 d .
Cr2 Cr 0.44192(3) 0.51667(2) 0.26160(2) 0.01602(8) Uani 1 1 d .
Cl1 Cl 0.33092(5) 0.40254(4) 0.36661(3) 0.02169(12) Uani 1 1 d .
Cl2 Cl 0.45568(5) 0.38676(4) 0.13671(4) 0.02977(14) Uani 1 1 d .
C1 C 0.21060(17) 0.13798(14) 0.28490(12) 0.0138(4) Uani 1 1 d .
C2 C 0.21434(17) 0.14357(14) 0.18161(13) 0.0140(4) Uani 1 1 d .
C3 C 0.34647(17) 0.11726(14) 0.15696(13) 0.0156(4) Uani 1 1 d .
H3 H 0.3806 0.1185 0.0928 0.019 Uiso 1 1 calc R
C4 C 0.42228(17) 0.08864(14) 0.23944(13) 0.0145(4) Uani 1 1 d .
C5 C 0.33956(17) 0.10415(14) 0.31738(13) 0.0145(4) Uani 1 1 d .
H5 H 0.3629 0.0943 0.3828 0.017 Uiso 1 1 calc R
C6 C 0.09910(17) 0.14777(15) 0.35810(13) 0.0160(4) Uani 1 1 d .
C7 C 0.02069(18) 0.04189(15) 0.35550(14) 0.0222(5) Uani 1 1 d .
H7A H -0.0137 0.0323 0.2908 0.033 Uiso 1 1 calc R
H7B H -0.0518 0.0460 0.4024 0.033 Uiso 1 1 calc R
H7C H 0.0777 -0.0199 0.3717 0.033 Uiso 1 1 calc R
C8 C 0.00776(18) 0.24614(15) 0.34200(13) 0.0210(5) Uani 1 1 d .
H8A H 0.0577 0.3132 0.3453 0.031 Uiso 1 1 calc R
H8B H -0.0610 0.2467 0.3920 0.031 Uiso 1 1 calc R
H8C H -0.0316 0.2411 0.2784 0.031 Uiso 1 1 calc R
C9 C 0.15425(18) 0.16023(16) 0.46131(13) 0.0215(5) Uani 1 1 d .
H9A H 0.2030 0.0942 0.4790 0.032 Uiso 1 1 calc R
H9B H 0.0821 0.1715 0.5075 0.032 Uiso 1 1 calc R
H9C H 0.2123 0.2228 0.4623 0.032 Uiso 1 1 calc R
C10 C 0.11313(18) 0.17576(16) 0.10349(13) 0.0193(4) Uani 1 1 d .
C11 C 0.0832(2) 0.29937(16) 0.10448(14) 0.0269(5) Uani 1 1 d .
H11A H 0.1622 0.3392 0.0866 0.040 Uiso 1 1 calc R
H11B H 0.0536 0.3207 0.1692 0.040 Uiso 1 1 calc R
H11C H 0.0148 0.3164 0.0582 0.040 Uiso 1 1 calc R
C12 C -0.01349(18) 0.11137(16) 0.11138(14) 0.0235(5) Uani 1 1 d .
H12A H -0.0655 0.1250 0.0539 0.035 Uiso 1 1 calc R
H12B H -0.0632 0.1343 0.1688 0.035 Uiso 1 1 calc R
H12C H 0.0073 0.0336 0.1165 0.035 Uiso 1 1 calc R
C13 C 0.16656(19) 0.14864(17) 0.00326(13) 0.0264(5) Uani 1 1 d .
H13A H 0.1881 0.0709 0.0003 0.040 Uiso 1 1 calc R
H13B H 0.2452 0.1910 -0.0101 0.040 Uiso 1 1 calc R
H13C H 0.1007 0.1666 -0.0448 0.040 Uiso 1 1 calc R
C14 C 0.56568(17) 0.05456(15) 0.24257(13) 0.0181(4) Uani 1 1 d .
C15 C 0.6066(2) 0.0038(2) 0.14825(15) 0.0398(6) Uani 1 1 d .
H15A H 0.5537 -0.0604 0.1371 0.060 Uiso 1 1 calc R
H15B H 0.6987 -0.0178 0.1506 0.060 Uiso 1 1 calc R
H15C H 0.5940 0.0565 0.0957 0.060 Uiso 1 1 calc R
C16 C 0.5913(2) -0.02712(19) 0.32341(16) 0.0388(6) Uani 1 1 d .
H16A H 0.5433 -0.0939 0.3116 0.058 Uiso 1 1 calc R
H16B H 0.5621 0.0038 0.3851 0.058 Uiso 1 1 calc R
H16C H 0.6848 -0.0439 0.3256 0.058 Uiso 1 1 calc R
C17 C 0.6506(2) 0.15368(18) 0.26368(19) 0.0442(7) Uani 1 1 d .
H17A H 0.7418 0.1302 0.2692 0.066 Uiso 1 1 calc R
H17B H 0.6210 0.1869 0.3243 0.066 Uiso 1 1 calc R
H17C H 0.6430 0.2069 0.2110 0.066 Uiso 1 1 calc R
C18 C 0.39083(17) 0.69674(14) 0.22313(13) 0.0150(4) Uani 1 1 d .
C19 C 0.40240(17) 0.68528(14) 0.32627(13) 0.0143(4) Uani 1 1 d .
C20 C 0.53603(17) 0.65435(14) 0.34758(13) 0.0162(4) Uani 1 1 d .
H20 H 0.5698 0.6439 0.4103 0.019 Uiso 1 1 calc R
C21 C 0.60593(17) 0.64267(15) 0.26271(13) 0.0172(4) Uani 1 1 d .
C22 C 0.51541(17) 0.66494(14) 0.18685(13) 0.0163(4) Uani 1 1 d .
H22 H 0.5367 0.6590 0.1202 0.020 Uiso 1 1 calc R
C23 C 0.27736(18) 0.72571(15) 0.15414(13) 0.0186(4) Uani 1 1 d .
C24 C 0.3289(2) 0.74302(18) 0.05158(13) 0.0304(5) Uani 1 1 d .
H24A H 0.2572 0.7663 0.0102 0.046 Uiso 1 1 calc R
H24B H 0.3668 0.6749 0.0274 0.046 Uiso 1 1 calc R
H24C H 0.3959 0.7991 0.0512 0.046 Uiso 1 1 calc R
C25 C 0.17846(18) 0.63250(16) 0.14486(14) 0.0246(5) Uani 1 1 d .
H25A H 0.1078 0.6560 0.1027 0.037 Uiso 1 1 calc R
H25B H 0.1424 0.6139 0.2087 0.037 Uiso 1 1 calc R
H25C H 0.2227 0.5686 0.1173 0.037 Uiso 1 1 calc R
C26 C 0.20835(19) 0.83235(16) 0.18285(14) 0.0235(5) Uani 1 1 d .
H26A H 0.2726 0.8903 0.1866 0.035 Uiso 1 1 calc R
H26B H 0.1648 0.8229 0.2458 0.035 Uiso 1 1 calc R
H26C H 0.1436 0.8519 0.1344 0.035 Uiso 1 1 calc R
C27 C 0.30856(17) 0.71118(15) 0.40951(13) 0.0157(4) Uani 1 1 d .
C28 C 0.16848(17) 0.67248(16) 0.39203(13) 0.0214(5) Uani 1 1 d .
H28A H 0.1324 0.7120 0.3367 0.032 Uiso 1 1 calc R
H28B H 0.1141 0.6865 0.4495 0.032 Uiso 1 1 calc R
H28C H 0.1701 0.5944 0.3788 0.032 Uiso 1 1 calc R
C29 C 0.30856(19) 0.83415(15) 0.42957(14) 0.0235(5) Uani 1 1 d .
H29A H 0.3957 0.8556 0.4492 0.035 Uiso 1 1 calc R
H29B H 0.2453 0.8507 0.4813 0.035 Uiso 1 1 calc R
H29C H 0.2847 0.8742 0.3710 0.035 Uiso 1 1 calc R
C30 C 0.35700(18) 0.65699(15) 0.50321(13) 0.0216(5) Uani 1 1 d .
H30A H 0.3679 0.5786 0.4934 0.032 Uiso 1 1 calc R
H30B H 0.2931 0.6699 0.5554 0.032 Uiso 1 1 calc R
H30C H 0.4408 0.6880 0.5204 0.032 Uiso 1 1 calc R
C31 C 0.75135(18) 0.61902(16) 0.25186(14) 0.0223(5) Uani 1 1 d .
C32 C 0.7781(2) 0.56303(18) 0.15520(16) 0.0359(6) Uani 1 1 d .
H32A H 0.7320 0.4938 0.1542 0.054 Uiso 1 1 calc R
H32B H 0.8719 0.5495 0.1470 0.054 Uiso 1 1 calc R
H32C H 0.7473 0.6099 0.1026 0.054 Uiso 1 1 calc R
C33 C 0.8032(2) 0.54668(19) 0.33398(17) 0.0433(7) Uani 1 1 d .
H33A H 0.7862 0.5823 0.3959 0.065 Uiso 1 1 calc R
H33B H 0.8973 0.5352 0.3248 0.065 Uiso 1 1 calc R
H33C H 0.7593 0.4765 0.3336 0.065 Uiso 1 1 calc R
C34 C 0.82230(19) 0.72716(16) 0.25633(15) 0.0271(5) Uani 1 1 d .
H34A H 0.7882 0.7769 0.2070 0.041 Uiso 1 1 calc R
H34B H 0.9158 0.7149 0.2447 0.041 Uiso 1 1 calc R
H34C H 0.8084 0.7591 0.3202 0.041 Uiso 1 1 calc R

loop_
_atom_site_aniso_label
_atom_site_aniso_U_11
_atom_site_aniso_U_22
_atom_site_aniso_U_33
_atom_site_aniso_U_23
_atom_site_aniso_U_13
_atom_site_aniso_U_12
Cr1 0.01805(18) 0.01154(18) 0.01565(17) 0.00008(13) 0.00484(13) -0.00120(13)
Cr2 0.01775(18) 0.01219(18) 0.01785(17) 0.00179(13) 0.00537(14) 0.00014(13)
Cl1 0.0321(3) 0.0144(3) 0.0184(3) -0.0016(2) 0.0087(2) -0.0049(2)
Cl2 0.0467(3) 0.0173(3) 0.0248(3) -0.0028(2) 0.0194(3) -0.0073(2)
C1 0.0140(10) 0.0119(10) 0.0155(10) 0.0012(8) 0.0020(8) -0.0021(8)
C2 0.0140(10) 0.0120(10) 0.0159(10) -0.0008(8) 0.0015(8) -0.0024(8)
C3 0.0172(11) 0.0143(10) 0.0152(10) -0.0008(8) 0.0041(8) -0.0012(8)
C4 0.0147(10) 0.0085(10) 0.0202(10) -0.0008(8) 0.0013(8) 0.0002(8)
C5 0.0186(10) 0.0117(10) 0.0131(10) 0.0013(8) 0.0000(8) -0.0015(8)
C6 0.0137(10) 0.0166(11) 0.0175(10) 0.0008(8) 0.0046(8) -0.0004(8)
C7 0.0200(11) 0.0224(12) 0.0239(11) 0.0048(9) 0.0069(9) -0.0006(9)
C8 0.0199(11) 0.0220(12) 0.0207(11) -0.0012(9) 0.0057(9) 0.0042(9)
C9 0.0227(11) 0.0246(12) 0.0168(10) 0.0031(9) 0.0073(9) 0.0007(9)
C10 0.0186(11) 0.0228(12) 0.0164(10) 0.0003(9) -0.0013(8) 0.0017(9)
C11 0.0316(13) 0.0239(12) 0.0252(12) 0.0067(10) -0.0038(10) 0.0022(10)
C12 0.0215(11) 0.0290(12) 0.0202(11) -0.0009(9) -0.0047(9) 0.0007(9)
C13 0.0271(12) 0.0362(14) 0.0159(11) 0.0015(10) -0.0024(9) -0.0008(10)
C14 0.0156(10) 0.0161(11) 0.0225(11) -0.0001(8) 0.0058(8) 0.0015(8)
C15 0.0305(13) 0.0518(17) 0.0365(14) -0.0093(12) 0.0065(11) 0.0179(12)
C16 0.0240(13) 0.0509(17) 0.0405(14) 0.0164(12) 0.0037(11) 0.0161(11)
C17 0.0176(12) 0.0327(15) 0.082(2) -0.0056(13) 0.0008(12) 0.0005(11)
C18 0.0147(10) 0.0113(10) 0.0188(10) 0.0019(8) 0.0018(8) -0.0008(8)
C19 0.0156(10) 0.0103(10) 0.0171(10) 0.0010(8) 0.0014(8) -0.0023(8)
C20 0.0160(10) 0.0140(10) 0.0185(10) 0.0031(8) -0.0010(8) -0.0006(8)
C21 0.0174(10) 0.0115(10) 0.0224(11) 0.0054(8) 0.0023(9) -0.0012(8)
C22 0.0177(10) 0.0131(10) 0.0180(10) 0.0057(8) 0.0045(8) -0.0014(8)
C23 0.0194(11) 0.0200(11) 0.0163(10) 0.0030(8) 0.0014(8) 0.0028(9)
C24 0.0295(13) 0.0401(14) 0.0211(11) 0.0093(10) 0.0025(10) 0.0092(11)
C25 0.0209(11) 0.0268(12) 0.0263(12) -0.0033(9) -0.0020(9) 0.0028(9)
C26 0.0238(12) 0.0214(12) 0.0250(11) 0.0053(9) -0.0023(9) 0.0055(9)
C27 0.0166(10) 0.0134(10) 0.0169(10) -0.0010(8) 0.0028(8) 0.0013(8)
C28 0.0212(11) 0.0218(11) 0.0211(11) -0.0004(9) 0.0057(9) 0.0009(9)
C29 0.0286(12) 0.0188(11) 0.0228(11) -0.0003(9) 0.0034(9) 0.0015(9)
C30 0.0253(11) 0.0198(11) 0.0195(11) 0.0004(9) 0.0057(9) 0.0012(9)
C31 0.0130(10) 0.0238(12) 0.0295(12) 0.0085(9) 0.0043(9) 0.0032(9)
C32 0.0190(12) 0.0339(14) 0.0545(16) -0.0073(12) 0.0138(11) -0.0001(10)
C33 0.0194(12) 0.0488(16) 0.0604(17) 0.0314(13) 0.0101(11) 0.0132(11)
C34 0.0183(11) 0.0304(13) 0.0322(12) 0.0068(10) 0.0041(9) 0.0015(9)

loop_
_atom_type_symbol
_atom_type_description
_atom_type_scat_dispersion_real
_atom_type_scat_dispersion_imag
_atom_type_scat_source
C C 0.0033 0.0016 'International Tables Vol C Tables 4.2.6.8 and 6.1.1.4'
H H 0.0000 0.0000 'International Tables Vol C Tables 4.2.6.8 and 6.1.1.4'
Cl Cl 0.1484 0.1585 'International Tables Vol C Tables 4.2.6.8 and 6.1.1.4'
Cr Cr 0.3209 0.6236 'International Tables Vol C Tables 4.2.6.8 and 6.1.1.4'

loop_
_geom_angle_atom_site_label_1
_geom_angle_atom_site_label_2
_geom_angle_atom_site_label_3
_geom_angle
C5 Cr1 C3 58.93(6)
C5 Cr1 C1 37.49(6)
C3 Cr1 C1 59.39(6)
C5 Cr1 Cl2 150.70(5)
C3 Cr1 Cl2 100.55(5)
C1 Cr1 Cl2 151.76(5)
C5 Cr1 C4 34.82(6)
C3 Cr1 C4 36.36(6)
C1 Cr1 C4 60.66(6)
Cl2 Cr1 C4 116.25(4)
C5 Cr1 C2 61.09(6)
C3 Cr1 C2 36.00(6)
C1 Cr1 C2 36.12(6)
Cl2 Cr1 C2 115.96(5)
C4 Cr1 C2 61.32(6)
C5 Cr1 Cl1 108.16(5)
C3 Cr1 Cl1 164.94(4)
C1 Cr1 Cl1 105.80(5)
Cl2 Cr1 Cl1 94.27(2)
C4 Cr1 Cl1 136.46(5)
C2 Cr1 Cl1 133.01(4)
C22 Cr2 C19 59.70(6)
C22 Cr2 C21 37.00(6)
C19 Cr2 C21 60.21(6)
C22 Cr2 Cl1 162.28(5)
C19 Cr2 Cl1 102.88(4)
C21 Cr2 Cl1 139.73(5)
C22 Cr2 C20 59.31(7)
C19 Cr2 C20 36.74(6)
C21 Cr2 C20 34.64(6)
Cl1 Cr2 C20 109.43(5)
C22 Cr2 C18 36.17(6)
C19 Cr2 C18 36.34(6)
C21 Cr2 C18 61.52(6)
Cl1 Cr2 C18 127.57(4)
C20 Cr2 C18 60.86(6)
C22 Cr2 Cl2 101.71(5)
C19 Cr2 Cl2 155.43(5)
C21 Cr2 Cl2 115.87(5)
Cl1 Cr2 Cl2 93.94(2)
C20 Cr2 Cl2 149.66(5)
C18 Cr2 Cl2 119.17(5)
Cr2 Cl1 Cr1 86.019(18)
Cr1 Cl2 Cr2 85.567(19)
C2 C1 C5 108.14(14)
C2 C1 C6 132.10(16)
C5 C1 C6 119.32(15)
C2 C1 Cr1 74.45(10)
C5 C1 Cr1 70.85(9)
C6 C1 Cr1 125.84(12)
C3 C2 C1 103.81(15)
C3 C2 C10 121.84(15)
C1 C2 C10 134.25(15)
C3 C2 Cr1 69.08(10)
C1 C2 Cr1 69.43(10)
C10 C2 Cr1 122.13(12)
C2 C3 C4 112.72(15)
C2 C3 Cr1 74.92(10)
C4 C3 Cr1 74.10(10)
C5 C4 C3 105.02(16)
C5 C4 C14 126.52(17)
C3 C4 C14 128.37(15)
C5 C4 Cr1 70.18(10)
C3 C4 Cr1 69.54(10)
C14 C4 Cr1 121.93(12)
C4 C5 C1 110.15(16)
C4 C5 Cr1 75.00(10)
C1 C5 Cr1 71.66(9)
C1 C6 C8 114.53(14)
C1 C6 C7 107.83(15)
C8 C6 C7 109.86(15)
C1 C6 C9 109.90(15)
C8 C6 C9 106.18(15)
C7 C6 C9 108.41(14)
C13 C10 C12 103.74(16)
C13 C10 C11 107.16(16)
C12 C10 C11 110.40(16)
C13 C10 C2 110.36(15)
C12 C10 C2 113.53(15)
C11 C10 C2 111.22(16)
C15 C14 C16 108.51(18)
C15 C14 C4 109.79(17)
C16 C14 C4 111.78(15)
C15 C14 C17 110.59(17)
C16 C14 C17 105.96(18)
C4 C14 C17 110.15(15)
C22 C18 C19 103.79(15)
C22 C18 C23 121.26(15)
C19 C18 C23 134.77(15)
C22 C18 Cr2 67.82(10)
C19 C18 Cr2 70.60(10)
C23 C18 Cr2 121.10(12)
C18 C19 C20 108.58(15)
C18 C19 C27 132.13(16)
C20 C19 C27 118.88(16)
C18 C19 Cr2 73.06(10)
C20 C19 Cr2 72.25(10)
C27 C19 Cr2 126.11(12)
C21 C20 C19 109.34(16)
C21 C20 Cr2 72.29(11)
C19 C20 Cr2 71.00(10)
C20 C21 C22 105.92(16)
C20 C21 C31 126.77(17)
C22 C21 C31 127.18(16)
C20 C21 Cr2 73.07(11)
C22 C21 Cr2 68.45(10)
C31 C21 Cr2 126.29(13)
C18 C22 C21 112.18(16)
C18 C22 Cr2 76.01(10)
C21 C22 Cr2 74.54(10)
C24 C23 C26 106.12(15)
C24 C23 C25 103.92(16)
C26 C23 C25 111.11(15)
C24 C23 C18 110.63(15)
C26 C23 C18 111.63(15)
C25 C23 C18 112.94(15)
C19 C27 C29 109.87(14)
C19 C27 C30 110.00(15)
C29 C27 C30 105.05(15)
C19 C27 C28 113.01(15)
C29 C27 C28 110.39(15)
C30 C27 C28 108.21(14)
C21 C31 C34 107.80(15)
C21 C31 C32 109.11(16)
C34 C31 C32 111.00(15)
C21 C31 C33 112.39(15)
C34 C31 C33 107.21(18)
C32 C31 C33 109.33(18)

loop_
_geom_bond_atom_site_label_1
_geom_bond_atom_site_label_2
_geom_bond_distance
Cr1 C5 2.2663(17)
Cr1 C3 2.2669(18)
Cr1 C1 2.2772(17)
Cr1 Cl2 2.3128(5)
Cr1 C4 2.3269(18)
Cr1 C2 2.3433(18)
Cr1 Cl1 2.3542(6)
Cr2 C22 2.2236(17)
Cr2 C19 2.2974(18)
Cr2 C21 2.3042(18)
Cr2 Cl1 2.3093(5)
Cr2 C20 2.3141(19)
Cr2 C18 2.3301(18)
Cr2 Cl2 2.3704(6)
C1 C2 1.434(2)
C1 C5 1.460(2)
C1 C6 1.520(2)
C2 C3 1.426(2)
C2 C10 1.560(3)
C3 C4 1.434(2)
C4 C5 1.375(2)
C4 C14 1.526(2)
C6 C8 1.539(2)
C6 C7 1.542(3)
C6 C9 1.559(2)
C10 C13 1.524(2)
C10 C12 1.533(3)
C10 C11 1.548(3)
C14 C15 1.506(3)
C14 C16 1.523(3)
C14 C17 1.542(3)
C18 C22 1.417(2)
C18 C19 1.443(2)
C18 C23 1.557(3)
C19 C20 1.454(2)
C19 C27 1.523(2)
C20 C21 1.375(2)
C21 C22 1.439(3)
C21 C31 1.522(2)
C23 C24 1.523(2)
C23 C26 1.536(3)
C23 C25 1.550(3)
C27 C29 1.542(2)
C27 C30 1.543(2)
C27 C28 1.545(3)
C31 C34 1.528(3)
C31 C32 1.532(3)
C31 C33 1.538(3)

loop_
_geom_torsion_atom_site_label_1
_geom_torsion_atom_site_label_2
_geom_torsion_atom_site_label_3
_geom_torsion_atom_site_label_4
_geom_torsion
C22 Cr2 Cl1 Cr1 155.49(17)
C19 Cr2 Cl1 Cr1 165.33(5)
C21 Cr2 Cl1 Cr1 -135.90(7)
C20 Cr2 Cl1 Cr1 -156.94(5)
C18 Cr2 Cl1 Cr1 135.40(6)
Cl2 Cr2 Cl1 Cr1 3.38(2)
C5 Cr1 Cl1 Cr2 157.42(5)
C3 Cr1 Cl1 Cr2 -173.24(19)
C1 Cr1 Cl1 Cr2 -163.38(5)
Cl2 Cr1 Cl1 Cr2 -3.46(2)
C4 Cr1 Cl1 Cr2 132.81(7)
C2 Cr1 Cl1 Cr2 -135.53(6)
C5 Cr1 Cl2 Cr2 -137.13(10)
C3 Cr1 Cl2 Cr2 -179.31(5)
C1 Cr1 Cl2 Cr2 139.10(10)
C4 Cr1 Cl2 Cr2 -144.56(5)
C2 Cr1 Cl2 Cr2 146.24(5)
Cl1 Cr1 Cl2 Cr2 3.38(2)
C22 Cr2 Cl2 Cr1 -175.08(5)
C19 Cr2 Cl2 Cr1 -136.89(11)
C21 Cr2 Cl2 Cr1 148.62(5)
Cl1 Cr2 Cl2 Cr1 -3.44(2)
C20 Cr2 Cl2 Cr1 137.60(9)
C18 Cr2 Cl2 Cr1 -141.03(5)
C5 Cr1 C1 C2 -116.02(14)
C3 Cr1 C1 C2 -38.38(10)
Cl2 Cr1 C1 C2 10.92(16)
C4 Cr1 C1 C2 -80.57(11)
Cl1 Cr1 C1 C2 144.58(9)
C3 Cr1 C1 C5 77.64(11)
Cl2 Cr1 C1 C5 126.94(11)
C4 Cr1 C1 C5 35.45(10)
C2 Cr1 C1 C5 116.02(14)
Cl1 Cr1 C1 C5 -99.40(9)
C5 Cr1 C1 C6 112.87(19)
C3 Cr1 C1 C6 -169.49(18)
Cl2 Cr1 C1 C6 -120.19(14)
C4 Cr1 C1 C6 148.32(17)
C2 Cr1 C1 C6 -131.1(2)
Cl1 Cr1 C1 C6 13.47(16)
C5 C1 C2 C3 -2.30(19)
C6 C1 C2 C3 -174.42(18)
Cr1 C1 C2 C3 60.99(12)
C5 C1 C2 C10 -178.59(18)
C6 C1 C2 C10 9.3(3)
Cr1 C1 C2 C10 -115.3(2)
C5 C1 C2 Cr1 -63.29(12)
C6 C1 C2 Cr1 124.6(2)
C5 Cr1 C2 C3 -75.94(11)
C1 Cr1 C2 C3 -114.61(14)
Cl2 Cr1 C2 C3 71.11(10)
C4 Cr1 C2 C3 -36.02(10)
Cl1 Cr1 C2 C3 -164.31(8)
C5 Cr1 C2 C1 38.67(10)
C3 Cr1 C2 C1 114.61(14)
Cl2 Cr1 C2 C1 -174.28(9)
C4 Cr1 C2 C1 78.60(11)
Cl1 Cr1 C2 C1 -49.70(12)
C5 Cr1 C2 C10 168.79(15)
C3 Cr1 C2 C10 -115.27(17)
C1 Cr1 C2 C10 130.12(18)
Cl2 Cr1 C2 C10 -44.16(14)
C4 Cr1 C2 C10 -151.28(15)
Cl1 Cr1 C2 C10 80.42(14)
C1 C2 C3 C4 3.9(2)
C10 C2 C3 C4 -179.21(16)
Cr1 C2 C3 C4 65.14(13)
C1 C2 C3 Cr1 -61.23(12)
C10 C2 C3 Cr1 115.64(16)
C5 Cr1 C3 C2 82.48(11)
C1 Cr1 C3 C2 38.52(10)
Cl2 Cr1 C3 C2 -120.08(9)
C4 Cr1 C3 C2 119.51(14)
Cl1 Cr1 C3 C2 49.5(2)
C5 Cr1 C3 C4 -37.04(9)
C1 Cr1 C3 C4 -81.00(11)
Cl2 Cr1 C3 C4 120.40(9)
C2 Cr1 C3 C4 -119.51(14)
Cl1 Cr1 C3 C4 -70.0(2)
C2 C3 C4 C5 -4.0(2)
Cr1 C3 C4 C5 61.65(12)
C2 C3 C4 C14 179.24(17)
Cr1 C3 C4 C14 -115.12(18)
C2 C3 C4 Cr1 -65.64(13)
C3 Cr1 C4 C5 -115.37(15)
C1 Cr1 C4 C5 -38.19(11)
Cl2 Cr1 C4 C5 173.64(10)
C2 Cr1 C4 C5 -79.71(12)
Cl1 Cr1 C4 C5 43.87(14)
C5 Cr1 C4 C3 115.37(15)
C1 Cr1 C4 C3 77.18(10)
Cl2 Cr1 C4 C3 -70.99(10)
C2 Cr1 C4 C3 35.66(9)
Cl1 Cr1 C4 C3 159.24(8)
C5 Cr1 C4 C14 -121.38(19)
C3 Cr1 C4 C14 123.24(18)
C1 Cr1 C4 C14 -159.58(16)
Cl2 Cr1 C4 C14 52.26(15)
C2 Cr1 C4 C14 158.91(16)
Cl1 Cr1 C4 C14 -77.51(15)
C3 C4 C5 C1 2.3(2)
C14 C4 C5 C1 179.19(16)
Cr1 C4 C5 C1 63.56(12)
C3 C4 C5 Cr1 -61.22(12)
C14 C4 C5 Cr1 115.63(18)
C2 C1 C5 C4 0.0(2)
C6 C1 C5 C4 173.28(16)
Cr1 C1 C5 C4 -65.67(13)
C2 C1 C5 Cr1 65.64(12)
C6 C1 C5 Cr1 -121.06(16)
C3 Cr1 C5 C4 38.71(11)
C1 Cr1 C5 C4 117.68(16)
Cl2 Cr1 C5 C4 -11.71(18)
C2 Cr1 C5 C4 80.44(12)
Cl1 Cr1 C5 C4 -149.84(10)
C3 Cr1 C5 C1 -78.97(11)
Cl2 Cr1 C5 C1 -129.39(11)
C4 Cr1 C5 C1 -117.68(16)
C2 Cr1 C5 C1 -37.24(9)
Cl1 Cr1 C5 C1 92.48(10)
C2 C1 C6 C8 -48.4(3)
C5 C1 C6 C8 140.22(17)
Cr1 C1 C6 C8 53.6(2)
C2 C1 C6 C7 74.2(2)
C5 C1 C6 C7 -97.16(19)
Cr1 C1 C6 C7 176.19(12)
C2 C1 C6 C9 -167.77(18)
C5 C1 C6 C9 20.8(2)
Cr1 C1 C6 C9 -65.82(19)
C3 C2 C10 C13 13.3(2)
C1 C2 C10 C13 -170.93(19)
Cr1 C2 C10 C13 97.21(17)
C3 C2 C10 C12 129.28(18)
C1 C2 C10 C12 -55.0(3)
Cr1 C2 C10 C12 -146.83(13)
C3 C2 C10 C11 -105.48(19)
C1 C2 C10 C11 70.3(2)
Cr1 C2 C10 C11 -21.59(19)
C5 C4 C14 C15 157.32(19)
C3 C4 C14 C15 -26.6(3)
Cr1 C4 C14 C15 -114.73(17)
C5 C4 C14 C16 36.9(3)
C3 C4 C14 C16 -147.02(19)
Cr1 C4 C14 C16 124.81(16)
C5 C4 C14 C17 -80.7(2)
C3 C4 C14 C17 95.5(2)
Cr1 C4 C14 C17 7.3(2)
C19 Cr2 C18 C22 114.62(16)
C21 Cr2 C18 C22 37.12(11)
Cl1 Cr2 C18 C22 169.79(9)
C20 Cr2 C18 C22 76.84(12)
Cl2 Cr2 C18 C22 -68.29(12)
C22 Cr2 C18 C19 -114.62(16)
C21 Cr2 C18 C19 -77.50(11)
Cl1 Cr2 C18 C19 55.18(12)
C20 Cr2 C18 C19 -37.78(10)
Cl2 Cr2 C18 C19 177.09(8)
C22 Cr2 C18 C23 114.12(18)
C19 Cr2 C18 C23 -131.27(17)
C21 Cr2 C18 C23 151.24(15)
Cl1 Cr2 C18 C23 -76.09(14)
C20 Cr2 C18 C23 -169.04(15)
Cl2 Cr2 C18 C23 45.83(14)
C22 C18 C19 C20 3.89(19)
C23 C18 C19 C20 178.95(19)
Cr2 C18 C19 C20 63.99(12)
C22 C18 C19 C27 176.19(18)
C23 C18 C19 C27 -8.8(3)
Cr2 C18 C19 C27 -123.7(2)
C22 C18 C19 Cr2 -60.09(12)
C23 C18 C19 Cr2 115.0(2)
C22 Cr2 C19 C18 38.42(10)
C21 Cr2 C19 C18 81.43(11)
Cl1 Cr2 C19 C18 -138.13(9)
C20 Cr2 C19 C18 116.56(14)
Cl2 Cr2 C19 C18 -6.11(17)
C22 Cr2 C19 C20 -78.14(10)
C21 Cr2 C19 C20 -35.14(10)
Cl1 Cr2 C19 C20 105.31(9)
C18 Cr2 C19 C20 -116.56(14)
Cl2 Cr2 C19 C20 -122.68(12)
C22 Cr2 C19 C27 168.64(18)
C21 Cr2 C19 C27 -148.35(18)
Cl1 Cr2 C19 C27 -7.90(16)
C20 Cr2 C19 C27 -113.21(19)
C18 Cr2 C19 C27 130.2(2)
Cl2 Cr2 C19 C27 124.11(14)
C18 C19 C20 C21 -2.0(2)
C27 C19 C20 C21 -175.49(16)
Cr2 C19 C20 C21 62.50(13)
C18 C19 C20 Cr2 -64.51(12)
C27 C19 C20 Cr2 122.01(15)
C22 Cr2 C20 C21 -39.23(11)
C19 Cr2 C20 C21 -118.53(15)
Cl1 Cr2 C20 C21 155.91(10)
C18 Cr2 C20 C21 -81.16(11)
Cl2 Cr2 C20 C21 17.60(17)
C22 Cr2 C20 C19 79.29(10)
C21 Cr2 C20 C19 118.53(15)
Cl1 Cr2 C20 C19 -85.57(9)
C18 Cr2 C20 C19 37.36(9)
Cl2 Cr2 C20 C19 136.13(9)
C19 C20 C21 C22 -0.8(2)
Cr2 C20 C21 C22 60.92(12)
C19 C20 C21 C31 175.29(17)
Cr2 C20 C21 C31 -123.02(18)
C19 C20 C21 Cr2 -61.69(13)
C22 Cr2 C21 C20 115.36(15)
C19 Cr2 C21 C20 37.28(10)
Cl1 Cr2 C21 C20 -36.55(14)
C18 Cr2 C21 C20 79.09(11)
Cl2 Cr2 C21 C20 -170.23(9)
C19 Cr2 C21 C22 -78.09(11)
Cl1 Cr2 C21 C22 -151.92(9)
C20 Cr2 C21 C22 -115.36(15)
C18 Cr2 C21 C22 -36.28(10)
Cl2 Cr2 C21 C22 74.41(11)
C22 Cr2 C21 C31 -121.1(2)
C19 Cr2 C21 C31 160.84(18)
Cl1 Cr2 C21 C31 87.01(16)
C20 Cr2 C21 C31 123.6(2)
C18 Cr2 C21 C31 -157.35(18)
Cl2 Cr2 C21 C31 -46.66(16)
C19 C18 C22 C21 -4.5(2)
C23 C18 C22 C21 179.57(15)
Cr2 C18 C22 C21 -66.54(13)
C19 C18 C22 Cr2 62.00(12)
C23 C18 C22 Cr2 -113.90(16)
C20 C21 C22 C18 3.4(2)
C31 C21 C22 C18 -172.60(17)
Cr2 C21 C22 C18 67.44(13)
C20 C21 C22 Cr2 -64.01(13)
C31 C21 C22 Cr2 119.95(18)
C19 Cr2 C22 C18 -38.61(11)
C21 Cr2 C22 C18 -118.20(16)
Cl1 Cr2 C22 C18 -27.5(2)
C20 Cr2 C22 C18 -81.52(12)
Cl2 Cr2 C22 C18 124.06(10)
C19 Cr2 C22 C21 79.59(11)
Cl1 Cr2 C22 C21 90.72(19)
C20 Cr2 C22 C21 36.68(10)
C18 Cr2 C22 C21 118.20(16)
Cl2 Cr2 C22 C21 -117.74(10)
C22 C18 C23 C24 -14.6(2)
C19 C18 C23 C24 171.0(2)
Cr2 C18 C23 C24 -96.03(16)
C22 C18 C23 C26 -132.57(17)
C19 C18 C23 C26 53.1(3)
Cr2 C18 C23 C26 146.03(12)
C22 C18 C23 C25 101.38(19)
C19 C18 C23 C25 -73.0(3)
Cr2 C18 C23 C25 19.98(19)
C18 C19 C27 C29 -78.9(2)
C20 C19 C27 C29 92.74(19)
Cr2 C19 C27 C29 -178.90(13)
C18 C19 C27 C30 165.92(18)
C20 C19 C27 C30 -22.4(2)
Cr2 C19 C27 C30 65.9(2)
C18 C19 C27 C28 44.9(3)
C20 C19 C27 C28 -143.49(16)
Cr2 C19 C27 C28 -55.1(2)
C20 C21 C31 C34 -84.8(2)
C22 C21 C31 C34 90.5(2)
Cr2 C21 C31 C34 179.63(13)
C20 C21 C31 C32 154.61(19)
C22 C21 C31 C32 -30.2(3)
Cr2 C21 C31 C32 59.0(2)
C20 C21 C31 C33 33.2(3)
C22 C21 C31 C33 -151.6(2)
Cr2 C21 C31 C33 -62.5(2)
